data_2018937
loop_
_publ_author_name
'Y\'epes, Andr\'es F.'
'Palma, Alirio'
'Cobo, Justo'
'Glidewell, Christopher'

_publ_section_title
;
 A hydrogen-bonded tetramer in
 (2<i>RS</i>,4<i>SR</i>)-7-bromo-2-(2-methylphenyl)-2,3,4,5-tetrahydro-1<i>H</i>-naphtho[1,2-<i>b</i>]azepin-4-ol
 and a three-dimensional hydrogen-bonded framework in
 (2<i>RS</i>,4<i>SR</i>)-2-(3-methylthiophen-2-yl)-2,3,4,5-tetrahydro-1<i>H</i>-naphtho[1,2-<i>b</i>]azepin-4-ol
;
_journal_coeditor_code YF3028
_journal_issue 4
_journal_name_full 'Acta Crystallographica Section C'
_journal_page_first 448
_journal_page_last 452
_journal_paper_doi 10.1107/S0108270113006458
_journal_volume 69
_journal_year 2013
_chemical_formula_iupac 'C19 H19 N O S'
_chemical_formula_moiety 'C19 H19 N O S'
_chemical_formula_sum 'C19 H19 N O S'
_chemical_formula_weight 309.42
_chemical_name_systematic
(2<i>RS</i>,4<i>SR</i>)-2-(3-Methylthiophen-2-yl)-2,3,4,5-tetrahydro-1<i>H</i>-naphtho[1,2-<i>b</i>]azepin-4-ol
_space_group_IT_number 9
_symmetry_cell_setting monoclinic
_symmetry_space_group_name_Hall 'C -2yc'
_symmetry_space_group_name_H-M 'C 1 c 1'
_atom_sites_solution_hydrogens geom
_atom_sites_solution_primary direct
_atom_sites_solution_secondary difmap
_cell_angle_alpha 90.00
_cell_angle_beta 104.021(10)
_cell_angle_gamma 90.00
_cell_formula_units_Z 8
_cell_length_a 25.431(5)
_cell_length_b 16.318(3)
_cell_length_c 8.0193(6)
_cell_measurement_reflns_used 7119
_cell_measurement_temperature 120(2)
_cell_measurement_theta_max 27.50
_cell_measurement_theta_min 2.84
_cell_volume 3228.7(9)
_computing_cell_refinement 'DIRAX/LSQ (Duisenberg <i>et al.</i>, 2000)'
_computing_data_collection 'COLLECT (Nonius, 1998)'
_computing_data_reduction 'EVALCCD (Duisenberg <i>et al.</i>, 2003)'
_computing_molecular_graphics 'PLATON (Spek, 2009)'
_computing_publication_material
;
SHELXL97 (Sheldrick, 2008) and PLATON (Spek, 2009)
;
_computing_structure_refinement 'SHELXL97 (Sheldrick, 2008)'
_computing_structure_solution 'SIR2004 (Burla <i>et al.</i>, 2005)'
_diffrn_ambient_temperature 120(2)
_diffrn_detector_area_resol_mean 9.091
_diffrn_measured_fraction_theta_full 0.998
_diffrn_measured_fraction_theta_max 0.998
_diffrn_measurement_device_type 'Bruker Nonius KappaCCD area-detector'
_diffrn_measurement_method '\f and \w scans'
_diffrn_radiation_monochromator graphite
_diffrn_radiation_source 'Bruker Nonius FR591 rotating anode'
_diffrn_radiation_type 'Mo K\a'
_diffrn_radiation_wavelength 0.71073
_diffrn_reflns_av_R_equivalents 0.0000
_diffrn_reflns_av_sigmaI/netI 0.0450
_diffrn_reflns_limit_h_max 32
_diffrn_reflns_limit_h_min -32
_diffrn_reflns_limit_k_max 21
_diffrn_reflns_limit_k_min -21
_diffrn_reflns_limit_l_max 10
_diffrn_reflns_limit_l_min -9
_diffrn_reflns_number 7118
_diffrn_reflns_theta_full 27.50
_diffrn_reflns_theta_max 27.50
_diffrn_reflns_theta_min 2.84
_diffrn_standards_decay_% 0
_diffrn_standards_interval_count 0
_diffrn_standards_interval_time 0
_diffrn_standards_number 0
_exptl_absorpt_coefficient_mu 0.202
_exptl_absorpt_correction_T_max 0.972
_exptl_absorpt_correction_T_min 0.935
_exptl_absorpt_correction_type multi-scan
_exptl_absorpt_process_details '(SADABS; Sheldrick, 2003)'
_exptl_crystal_colour 'pale yellow'
_exptl_crystal_density_diffrn 1.273
_exptl_crystal_density_method 'not measured'
_exptl_crystal_description rod
_exptl_crystal_F_000 1312
_exptl_crystal_size_max 0.34
_exptl_crystal_size_mid 0.17
_exptl_crystal_size_min 0.14
_refine_diff_density_max 0.389
_refine_diff_density_min -0.282
_refine_ls_abs_structure_details 'Flack (1983), with 3400 Friedel pairs'
_refine_ls_abs_structure_Flack 0.09(13)
_refine_ls_extinction_method none
_refine_ls_goodness_of_fit_ref 1.114
_refine_ls_hydrogen_treatment constr
_refine_ls_matrix_type full
_refine_ls_number_parameters 400
_refine_ls_number_reflns 7118
_refine_ls_number_restraints 2
_refine_ls_restrained_S_all 1.113
_refine_ls_R_factor_all 0.0623
_refine_ls_R_factor_gt 0.0480
_refine_ls_shift/su_max 0.001
_refine_ls_shift/su_mean 0.000
_refine_ls_structure_factor_coef Fsqd
_refine_ls_weighting_details 'w = 1/[\s^2^(Fo^2^)+(0.0216P)^2^+3.8102P] where P=(Fo^2^+2Fc^2^)/3'
_refine_ls_weighting_scheme calc
_refine_ls_wR_factor_gt 0.0937
_refine_ls_wR_factor_ref 0.0994
_reflns_number_gt 6110
_reflns_number_total 7118
_reflns_threshold_expression I>2\s(I)
_cod_data_source_file yf3028.cif
_cod_data_source_block II
_cod_original_cell_volume 3228.8(9)
_cod_original_sg_symbol_H-M 'C c'
_cod_database_code 2018937
_cod_database_fobs_code 2018937

loop_
_symmetry_equiv_pos_as_xyz
'x, y, z'
'x, -y, z+1/2'
'x+1/2, y+1/2, z'
'x+1/2, -y+1/2, z+1/2'

loop_
_atom_site_type_symbol
_atom_site_label
_atom_site_fract_x
_atom_site_fract_y
_atom_site_fract_z
_atom_site_U_iso_or_equiv
_atom_site_adp_type
_atom_site_calc_flag
_atom_site_refinement_flags
_atom_site_occupancy
_atom_site_symmetry_multiplicity
N N11 0.48716(9) 0.67480(14) 0.3141(3) 0.0238(5) Uani d . 1 1
H H11 0.4900 0.7120 0.2300 0.029 Uiso d R 1 1
C C12 0.44122(11) 0.70530(16) 0.3809(4) 0.0239(6) Uani d . 1 1
H H12 0.4564 0.7311 0.4955 0.029 Uiso calc R 1 1
C C13 0.40359(11) 0.63544(17) 0.4055(4) 0.0261(6) Uani d . 1 1
H H13A 0.3716 0.6593 0.4375 0.031 Uiso calc R 1 1
H H13B 0.3905 0.6069 0.2942 0.031 Uiso calc R 1 1
C C14 0.42927(10) 0.57283(17) 0.5405(4) 0.0250(6) Uani d . 1 1
H H14 0.4440 0.6024 0.6511 0.030 Uiso calc R 1 1
O O141 0.38873(8) 0.51583(12) 0.5662(3) 0.0294(5) Uani d . 1 1
H H141 0.3711 0.4926 0.4597 0.044 Uiso d R 1 1
C C15 0.47569(11) 0.52581(17) 0.4946(4) 0.0252(6) Uani d . 1 1
H H15A 0.4820 0.4747 0.5631 0.030 Uiso calc R 1 1
H H15B 0.4646 0.5101 0.3718 0.030 Uiso calc R 1 1
C C15a 0.52857(11) 0.57310(16) 0.5253(3) 0.0221(6) Uani d . 1 1
C C16 0.57457(11) 0.54204(17) 0.6459(4) 0.0250(6) Uani d . 1 1
H H16 0.5709 0.4941 0.7095 0.030 Uiso calc R 1 1
C C17 0.62394(11) 0.57934(17) 0.6728(4) 0.0262(6) Uani d . 1 1
H H17 0.6543 0.5565 0.7523 0.031 Uiso calc R 1 1
C C17a 0.63015(11) 0.65189(17) 0.5827(4) 0.0234(6) Uani d . 1 1
C C18 0.68075(11) 0.69296(18) 0.6129(4) 0.0261(6) Uani d . 1 1
H H18 0.7119 0.6685 0.6857 0.031 Uiso calc R 1 1
C C19 0.68547(11) 0.76729(18) 0.5387(4) 0.0283(6) Uani d . 1 1
H H19 0.7195 0.7944 0.5617 0.034 Uiso calc R 1 1
C C110 0.63979(11) 0.80354(18) 0.4282(4) 0.0274(6) Uani d . 1 1
H H110 0.6430 0.8557 0.3789 0.033 Uiso calc R 1 1
C C111 0.59065(11) 0.76401(17) 0.3914(4) 0.0247(6) Uani d . 1 1
H H111 0.5605 0.7887 0.3142 0.030 Uiso calc R 1 1
C C11a 0.58396(10) 0.68741(17) 0.4661(3) 0.0211(5) Uani d . 1 1
C C11b 0.53301(11) 0.64445(17) 0.4362(3) 0.0219(6) Uani d . 1 1
S S121 0.36125(3) 0.74292(5) 0.07978(10) 0.0397(2) Uani d . 1 1
C C122 0.41056(11) 0.77003(17) 0.2623(4) 0.0264(6) Uani d . 1 1
C C123 0.41582(11) 0.85250(18) 0.2770(4) 0.0312(7) Uani d . 1 1
C C124 0.37913(13) 0.8946(2) 0.1412(5) 0.0429(9) Uani d . 1 1
H H124 0.3769 0.9526 0.1330 0.052 Uiso calc R 1 1
C C125 0.34776(14) 0.8437(2) 0.0253(5) 0.0477(9) Uani d . 1 1
H H125 0.3216 0.8615 -0.0737 0.057 Uiso calc R 1 1
C C126 0.45395(13) 0.89584(17) 0.4187(4) 0.0361(7) Uani d . 1 1
H H16A 0.4743 0.8557 0.5001 0.054 Uiso calc R 1 1
H H16B 0.4335 0.9317 0.4782 0.054 Uiso calc R 1 1
H H16C 0.4792 0.9288 0.3716 0.054 Uiso calc R 1 1
N N21 0.19347(9) 0.31908(14) -0.0322(3) 0.0245(5) Uani d . 1 1
H H21 0.1792 0.2793 -0.1077 0.029 Uiso d R 1 1
C C22 0.23738(11) 0.28640(16) 0.1101(4) 0.0256(6) Uani d . 1 1
H H22 0.2228 0.2827 0.2151 0.031 Uiso calc R 1 1
C C23 0.28560(12) 0.34501(18) 0.1497(4) 0.0307(7) Uani d . 1 1
H H23A 0.3163 0.3181 0.2310 0.037 Uiso calc R 1 1
H H23B 0.2970 0.3561 0.0423 0.037 Uiso calc R 1 1
C C24 0.27348(12) 0.42620(18) 0.2266(4) 0.0318(7) Uani d . 1 1
H H24 0.2620 0.4140 0.3349 0.038 Uiso calc R 1 1
O O241 0.32154(9) 0.47525(15) 0.2707(3) 0.0451(6) Uani d . 1 1
H H241 0.3442 0.4708 0.1915 0.068 Uiso d R 1 1
C C25 0.22831(13) 0.47587(17) 0.1090(4) 0.0345(7) Uani d . 1 1
H H25A 0.2303 0.5327 0.1531 0.041 Uiso calc R 1 1
H H25B 0.2357 0.4780 -0.0065 0.041 Uiso calc R 1 1
C C25A 0.17134(12) 0.44569(17) 0.0892(4) 0.0292(7) Uani d . 1 1
C C26 0.13307(14) 0.49727(19) 0.1409(4) 0.0350(7) Uani d . 1 1
H H26 0.1449 0.5475 0.1975 0.042 Uiso calc R 1 1
C C27 0.07981(14) 0.4761(2) 0.1110(4) 0.0376(8) Uani d . 1 1
H H27 0.0550 0.5120 0.1455 0.045 Uiso calc R 1 1
C C27A 0.06096(13) 0.40160(19) 0.0294(4) 0.0320(7) Uani d . 1 1
C C28 0.00564(13) 0.3777(2) -0.0033(4) 0.0382(8) Uani d . 1 1
H H28 -0.0199 0.4138 0.0270 0.046 Uiso calc R 1 1
C C29 -0.01150(13) 0.3046(2) -0.0768(4) 0.0414(8) Uani d . 1 1
H H29 -0.0487 0.2900 -0.0980 0.050 Uiso calc R 1 1
C C210 0.02572(12) 0.2503(2) -0.1218(4) 0.0384(8) Uani d . 1 1
H H210 0.0136 0.1988 -0.1717 0.046 Uiso calc R 1 1
C C211 0.07938(12) 0.27102(19) -0.0942(4) 0.0305(7) Uani d . 1 1
H H211 0.1040 0.2336 -0.1255 0.037 Uiso calc R 1 1
C C21A 0.09872(12) 0.34719(18) -0.0200(4) 0.0271(6) Uani d . 1 1
C C21B 0.15463(12) 0.37093(17) 0.0138(4) 0.0251(6) Uani d . 1 1
S S221 0.30602(3) 0.18513(5) -0.02813(9) 0.03378(18) Uani d . 1 1
C C222 0.25239(11) 0.20151(17) 0.0668(4) 0.0258(6) Uani d . 1 1
C C223 0.22791(12) 0.12960(17) 0.0927(4) 0.0293(6) Uani d . 1 1
C C224 0.25286(13) 0.06063(19) 0.0322(4) 0.0371(8) Uani d . 1 1
H H224 0.2409 0.0058 0.0384 0.045 Uiso calc R 1 1
C C225 0.29515(13) 0.0811(2) -0.0349(5) 0.0408(8) Uani d . 1 1
H H225 0.3162 0.0427 -0.0800 0.049 Uiso calc R 1 1
C C226 0.17971(14) 0.1228(2) 0.1688(4) 0.0394(8) Uani d . 1 1
H H26A 0.1666 0.1778 0.1867 0.059 Uiso calc R 1 1
H H26B 0.1902 0.0941 0.2792 0.059 Uiso calc R 1 1
H H26C 0.1509 0.0921 0.0903 0.059 Uiso calc R 1 1

loop_
_atom_site_aniso_label
_atom_site_aniso_U_11
_atom_site_aniso_U_22
_atom_site_aniso_U_33
_atom_site_aniso_U_12
_atom_site_aniso_U_13
_atom_site_aniso_U_23
N11 0.0218(11) 0.0271(12) 0.0226(12) 0.0025(9) 0.0054(9) 0.0055(10)
C12 0.0248(14) 0.0215(13) 0.0246(14) -0.0009(11) 0.0044(11) -0.0003(11)
C13 0.0242(14) 0.0244(14) 0.0321(16) -0.0022(11) 0.0117(12) 0.0021(12)
C14 0.0249(14) 0.0223(13) 0.0295(15) -0.0023(11) 0.0098(12) 0.0012(12)
O141 0.0300(10) 0.0249(10) 0.0353(11) -0.0054(8) 0.0118(9) 0.0019(9)
C15 0.0297(14) 0.0200(13) 0.0273(15) -0.0013(11) 0.0099(12) 0.0008(12)
C15a 0.0247(14) 0.0214(13) 0.0225(14) 0.0031(11) 0.0100(11) -0.0009(11)
C16 0.0301(15) 0.0198(13) 0.0246(15) 0.0055(11) 0.0058(12) 0.0056(11)
C17 0.0254(13) 0.0245(14) 0.0267(15) 0.0072(11) 0.0020(11) 0.0015(12)
C17a 0.0248(13) 0.0268(15) 0.0197(14) 0.0032(11) 0.0074(11) -0.0019(11)
C18 0.0224(13) 0.0330(16) 0.0213(14) 0.0010(11) 0.0020(11) -0.0048(12)
C19 0.0239(14) 0.0379(17) 0.0245(15) -0.0051(12) 0.0089(11) -0.0048(13)
C110 0.0313(15) 0.0279(15) 0.0251(15) -0.0061(12) 0.0109(12) 0.0005(12)
C111 0.0236(13) 0.0256(14) 0.0247(14) 0.0009(11) 0.0057(11) 0.0009(12)
C11a 0.0209(13) 0.0252(13) 0.0182(13) 0.0019(11) 0.0067(10) -0.0027(11)
C11b 0.0233(13) 0.0230(14) 0.0200(14) 0.0047(11) 0.0066(11) -0.0016(11)
S121 0.0305(4) 0.0467(5) 0.0352(4) -0.0051(4) -0.0052(3) 0.0067(4)
C122 0.0214(14) 0.0289(15) 0.0284(15) -0.0006(12) 0.0052(11) 0.0052(13)
C123 0.0239(14) 0.0293(16) 0.0409(18) 0.0016(13) 0.0089(13) 0.0067(14)
C124 0.0331(17) 0.0413(19) 0.055(2) 0.0092(15) 0.0122(16) 0.0229(18)
C125 0.0312(17) 0.058(2) 0.048(2) 0.0059(16) -0.0020(15) 0.0268(19)
C126 0.0475(19) 0.0180(14) 0.043(2) 0.0016(13) 0.0111(16) 0.0026(14)
N21 0.0287(12) 0.0253(12) 0.0204(12) -0.0025(10) 0.0080(10) -0.0048(10)
C22 0.0280(14) 0.0227(14) 0.0254(14) -0.0023(11) 0.0054(12) -0.0005(12)
C23 0.0292(15) 0.0358(17) 0.0276(16) -0.0102(13) 0.0079(12) -0.0069(13)
C24 0.0379(17) 0.0327(16) 0.0293(16) -0.0195(13) 0.0169(13) -0.0095(13)
O241 0.0432(13) 0.0558(15) 0.0417(14) -0.0318(11) 0.0208(11) -0.0257(12)
C25 0.056(2) 0.0205(14) 0.0280(16) -0.0117(14) 0.0129(14) -0.0034(13)
C25A 0.0457(18) 0.0200(14) 0.0230(15) 0.0003(13) 0.0106(13) 0.0038(12)
C26 0.057(2) 0.0218(14) 0.0258(16) 0.0049(14) 0.0100(15) -0.0007(12)
C27 0.054(2) 0.0324(17) 0.0265(16) 0.0163(15) 0.0100(15) 0.0026(13)
C27A 0.0410(17) 0.0352(17) 0.0203(15) 0.0113(14) 0.0085(13) 0.0060(13)
C28 0.0384(18) 0.051(2) 0.0261(16) 0.0155(16) 0.0104(14) 0.0083(15)
C29 0.0271(16) 0.065(2) 0.0323(18) 0.0019(16) 0.0074(13) 0.0075(17)
C210 0.0327(17) 0.049(2) 0.0320(17) -0.0050(15) 0.0058(14) -0.0048(16)
C211 0.0270(15) 0.0398(17) 0.0257(15) -0.0005(13) 0.0087(12) -0.0041(13)
C21A 0.0337(15) 0.0281(15) 0.0201(15) 0.0051(12) 0.0076(12) 0.0035(12)
C21B 0.0359(16) 0.0244(14) 0.0168(14) 0.0021(12) 0.0097(11) 0.0047(12)
S221 0.0232(3) 0.0369(4) 0.0410(5) 0.0038(3) 0.0073(3) -0.0025(4)
C222 0.0223(13) 0.0295(15) 0.0236(15) 0.0006(11) 0.0020(11) -0.0011(12)
C223 0.0357(16) 0.0272(15) 0.0233(15) -0.0004(13) 0.0037(12) -0.0004(12)
C224 0.0412(18) 0.0257(16) 0.0385(18) 0.0066(14) -0.0020(15) 0.0019(14)
C225 0.0348(18) 0.0374(17) 0.045(2) 0.0139(14) -0.0004(16) -0.0033(16)
C226 0.052(2) 0.0316(17) 0.0363(19) -0.0110(15) 0.0147(15) -0.0034(14)

loop_
_atom_type_symbol
_atom_type_description
_atom_type_scat_dispersion_real
_atom_type_scat_dispersion_imag
_atom_type_scat_source
C C 0.0033 0.0016 'International Tables Vol C Tables 4.2.6.8 and 6.1.1.4'
H H 0.0000 0.0000 'International Tables Vol C Tables 4.2.6.8 and 6.1.1.4'
N N 0.0061 0.0033 'International Tables Vol C Tables 4.2.6.8 and 6.1.1.4'
O O 0.0106 0.0060 'International Tables Vol C Tables 4.2.6.8 and 6.1.1.4'
S S 0.1246 0.1234 'International Tables Vol C Tables 4.2.6.8 and 6.1.1.4'

loop_
_geom_angle_atom_site_label_1
_geom_angle_atom_site_label_2
_geom_angle_atom_site_label_3
_geom_angle
C11b N11 C12 117.1(2)
C11b N11 H11 122.5
C12 N11 H11 104.6
N11 C12 C122 109.9(2)
N11 C12 C13 111.6(2)
C122 C12 C13 111.0(2)
N11 C12 H12 108.1
C122 C12 H12 108.1
C13 C12 H12 108.1
C14 C13 C12 114.8(2)
C14 C13 H13A 108.6
C12 C13 H13A 108.6
C14 C13 H13B 108.6
C12 C13 H13B 108.6
H13A C13 H13B 107.6
O141 C14 C13 109.8(2)
O141 C14 C15 109.4(2)
C13 C14 C15 113.0(2)
O141 C14 H14 108.2
C13 C14 H14 108.2
C15 C14 H14 108.2
C14 O141 H141 109.3
C15a C15 C14 114.3(2)
C15a C15 H15A 108.7
C14 C15 H15A 108.7
C15a C15 H15B 108.7
C14 C15 H15B 108.7
H15A C15 H15B 107.6
C11b C15a C16 119.7(2)
C11b C15a C15 121.6(2)
C16 C15a C15 118.7(2)
C17 C16 C15a 121.6(3)
C17 C16 H16 119.2
C15a C16 H16 119.2
C16 C17 C17a 120.3(3)
C16 C17 H17 119.9
C17a C17 H17 119.9
C17 C17a C18 121.1(3)
C17 C17a C11a 119.7(2)
C18 C17a C11a 119.1(3)
C19 C18 C17a 121.1(3)
C19 C18 H18 119.5
C17a C18 H18 119.5
C18 C19 C110 120.0(3)
C18 C19 H19 120.0
C110 C19 H19 120.0
C111 C110 C19 120.4(3)
C111 C110 H110 119.8
C19 C110 H110 119.8
C110 C111 C11a 121.4(3)
C110 C111 H111 119.3
C11a C111 H111 119.3
C111 C11a C17a 118.0(2)
C111 C11a C11b 123.7(2)
C17a C11a C11b 118.2(2)
C15a C11b N11 119.6(2)
C15a C11b C11a 120.4(2)
N11 C11b C11a 120.1(2)
C125 S121 C122 91.69(16)
C123 C122 C12 128.1(3)
C123 C122 S121 111.2(2)
C12 C122 S121 120.7(2)
C122 C123 C124 112.3(3)
C122 C123 C126 124.9(3)
C124 C123 C126 122.7(3)
C125 C124 C123 113.3(3)
C125 C124 H124 123.3
C123 C124 H124 123.3
C124 C125 S121 111.4(3)
C124 C125 H125 124.3
S121 C125 H125 124.3
C123 C126 H16A 109.5
C123 C126 H16B 109.5
H16A C126 H16B 109.5
C123 C126 H16C 109.5
H16A C126 H16C 109.5
H16B C126 H16C 109.5
C21B N21 C22 117.1(2)
C21B N21 H21 114.3
C22 N21 H21 111.2
N21 C22 C222 109.8(2)
N21 C22 C23 110.5(2)
C222 C22 C23 113.0(2)
N21 C22 H22 107.8
C222 C22 H22 107.8
C23 C22 H22 107.8
C24 C23 C22 113.4(2)
C24 C23 H23A 108.9
C22 C23 H23A 108.9
C24 C23 H23B 108.9
C22 C23 H23B 108.9
H23A C23 H23B 107.7
O241 C24 C23 110.0(2)
O241 C24 C25 108.9(2)
C23 C24 C25 114.0(2)
O241 C24 H24 107.9
C23 C24 H24 107.9
C25 C24 H24 107.9
C24 O241 H241 114.1
C25A C25 C24 116.9(2)
C25A C25 H25A 108.1
C24 C25 H25A 108.1
C25A C25 H25B 108.1
C24 C25 H25B 108.1
H25A C25 H25B 107.3
C21B C25A C26 119.4(3)
C21B C25A C25 121.5(3)
C26 C25A C25 119.1(3)
C27 C26 C25A 121.3(3)
C27 C26 H26 119.3
C25A C26 H26 119.3
C26 C27 C27A 120.9(3)
C26 C27 H27 119.6
C27A C27 H27 119.6
C27 C27A C28 122.2(3)
C27 C27A C21A 119.2(3)
C28 C27A C21A 118.6(3)
C29 C28 C27A 121.4(3)
C29 C28 H28 119.3
C27A C28 H28 119.3
C28 C29 C210 120.1(3)
C28 C29 H29 120.0
C210 C29 H29 120.0
C211 C210 C29 120.6(3)
C211 C210 H210 119.7
C29 C210 H210 119.7
C210 C211 C21A 121.1(3)
C210 C211 H211 119.5
C21A C211 H211 119.5
C211 C21A C27A 118.2(3)
C211 C21A C21B 123.0(3)
C27A C21A C21B 118.7(3)
C25A C21B N21 118.8(3)
C25A C21B C21A 120.4(3)
N21 C21B C21A 120.8(2)
C225 S221 C222 91.63(16)
C223 C222 C22 127.3(3)
C223 C222 S221 111.7(2)
C22 C222 S221 121.0(2)
C222 C223 C224 111.5(3)
C222 C223 C226 124.9(3)
C224 C223 C226 123.5(3)
C225 C224 C223 113.6(3)
C225 C224 H224 123.2
C223 C224 H224 123.2
C224 C225 S221 111.6(2)
C224 C225 H225 124.2
S221 C225 H225 124.2
C223 C226 H26A 109.5
C223 C226 H26B 109.5
H26A C226 H26B 109.5
C223 C226 H26C 109.5
H26A C226 H26C 109.5
H26B C226 H26C 109.5

loop_
_geom_bond_atom_site_label_1
_geom_bond_atom_site_label_2
_geom_bond_distance
N11 C11b 1.418(3)
N11 C12 1.484(3)
N11 H11 0.9237
C12 C122 1.506(4)
C12 C13 1.532(4)
C12 H12 1.0000
C13 C14 1.516(4)
C13 H13A 0.9900
C13 H13B 0.9900
C14 O141 1.440(3)
C14 C15 1.526(4)
C14 H14 1.0000
O141 H141 0.9424
C15 C15a 1.518(4)
C15 H15A 0.9900
C15 H15B 0.9900
C15a C11b 1.385(4)
C15a C16 1.419(4)
C16 C17 1.365(4)
C16 H16 0.9500
C17 C17a 1.416(4)
C17 H17 0.9500
C17a C18 1.419(4)
C17a C11a 1.435(4)
C18 C19 1.369(4)
C18 H18 0.9500
C19 C110 1.409(4)
C19 H19 0.9500
C110 C111 1.373(4)
C110 H110 0.9500
C111 C11a 1.414(4)
C111 H111 0.9500
C11a C11b 1.441(4)
S121 C125 1.714(4)
S121 C122 1.738(3)
C122 C123 1.355(4)
C123 C124 1.426(4)
C123 C126 1.483(4)
C124 C125 1.353(5)
C124 H124 0.9500
C125 H125 0.9500
C126 H16A 0.9800
C126 H16B 0.9800
C126 H16C 0.9800
N21 C21B 1.416(4)
N21 C22 1.489(4)
N21 H21 0.9021
C22 C222 1.500(4)
C22 C23 1.527(4)
C22 H22 1.0000
C23 C24 1.524(4)
C23 H23A 0.9900
C23 H23B 0.9900
C24 O241 1.432(3)
C24 C25 1.530(4)
C24 H24 1.0000
O241 H241 0.9579
C25 C25A 1.502(4)
C25 H25A 0.9900
C25 H25B 0.9900
C25A C21B 1.382(4)
C25A C26 1.422(4)
C26 C27 1.362(5)
C26 H26 0.9500
C27 C27A 1.408(4)
C27 H27 0.9500
C27A C28 1.421(5)
C27A C21A 1.432(4)
C28 C29 1.356(5)
C28 H28 0.9500
C29 C210 1.406(5)
C29 H29 0.9500
C210 C211 1.371(4)
C210 H210 0.9500
C211 C21A 1.414(4)
C211 H211 0.9500
C21A C21B 1.435(4)
S221 C225 1.719(3)
S221 C222 1.736(3)
C222 C223 1.368(4)
C223 C224 1.433(4)
C223 C226 1.500(4)
C224 C225 1.355(5)
C224 H224 0.9500
C225 H225 0.9500
C226 H26A 0.9800
C226 H26B 0.9800
C226 H26C 0.9800

loop_
_geom_hbond_atom_site_label_D
_geom_hbond_atom_site_label_H
_geom_hbond_atom_site_label_A
_geom_hbond_site_symmetry_A
_geom_hbond_distance_DH
_geom_hbond_distance_HA
_geom_hbond_distance_DA
_geom_hbond_angle_DHA
_geom_hbond_publ_flag
O141 H141 O241 . 0.94 1.74 2.648(3) 160 no
O241 H241 O141 2_564 0.96 1.70 2.644(3) 167 no
C18 H18 Cg4 3_556 0.95 2.81 3.640(3) 146 no
C110 H110 Cg2 3_555 0.95 2.71 3.464(3) 137 no
C111 H111 Cg3 3_555 0.95 2.89 3.578(3) 130 no

loop_
_geom_torsion_atom_site_label_1
_geom_torsion_atom_site_label_2
_geom_torsion_atom_site_label_3
_geom_torsion_atom_site_label_4
_geom_torsion
C11b N11 C12 C122 152.0(2)
C11b N11 C12 C13 -84.4(3)
N11 C12 C13 C14 64.5(3)
C122 C12 C13 C14 -172.5(2)
C12 C13 C14 O141 173.4(2)
C12 C13 C14 C15 -64.1(3)
O141 C14 C15 C15a -159.5(2)
C13 C14 C15 C15a 77.9(3)
C14 C15 C15a C11b -63.3(3)
C14 C15 C15a C16 118.1(3)
C11b C15a C16 C17 -2.2(4)
C15 C15a C16 C17 176.5(3)
C15a C16 C17 C17a 1.5(4)
C16 C17 C17a C18 178.0(3)
C16 C17 C17a C11a 1.6(4)
C17 C17a C18 C19 -173.4(3)
C11a C17a C18 C19 3.0(4)
C17a C18 C19 C110 -1.0(4)
C18 C19 C110 C111 -1.3(4)
C19 C110 C111 C11a 1.7(4)
C110 C111 C11a C17a 0.2(4)
C110 C111 C11a C11b 178.0(3)
C17 C17a C11a C111 173.9(3)
C18 C17a C11a C111 -2.5(4)
C17 C17a C11a C11b -4.0(4)
C18 C17a C11a C11b 179.5(2)
C16 C15a C11b N11 179.2(2)
C15 C15a C11b N11 0.5(4)
C16 C15a C11b C11a -0.4(4)
C15 C15a C11b C11a -179.0(2)
C12 N11 C11b C15a 67.3(3)
C12 N11 C11b C11a -113.2(3)
C111 C11a C11b C15a -174.4(3)
C17a C11a C11b C15a 3.4(4)
C111 C11a C11b N11 6.0(4)
C17a C11a C11b N11 -176.2(2)
N11 C12 C122 C123 -96.6(4)
C13 C12 C122 C123 139.5(3)
N11 C12 C122 S121 83.4(3)
C13 C12 C122 S121 -40.5(3)
C125 S121 C122 C123 -0.4(3)
C125 S121 C122 C12 179.6(3)
C12 C122 C123 C124 -179.0(3)
S121 C122 C123 C124 1.0(3)
C12 C122 C123 C126 -0.5(5)
S121 C122 C123 C126 179.5(3)
C122 C123 C124 C125 -1.2(4)
C126 C123 C124 C125 -179.8(3)
C123 C124 C125 S121 0.9(4)
C122 S121 C125 C124 -0.3(3)
C21B N21 C22 C222 145.6(2)
C21B N21 C22 C23 -89.1(3)
N21 C22 C23 C24 67.5(3)
C222 C22 C23 C24 -169.0(3)
C22 C23 C24 O241 176.1(2)
C22 C23 C24 C25 -61.2(3)
O241 C24 C25 C25A -163.0(2)
C23 C24 C25 C25A 73.8(3)
C24 C25 C25A C21B -64.4(4)
C24 C25 C25A C26 119.0(3)
C21B C25A C26 C27 -2.9(5)
C25 C25A C26 C27 173.8(3)
C25A C26 C27 C27A 0.8(5)
C26 C27 C27A C28 179.9(3)
C26 C27 C27A C21A 0.9(4)
C27 C27A C28 C29 -177.8(3)
C21A C27A C28 C29 1.2(5)
C27A C28 C29 C210 0.3(5)
C28 C29 C210 C211 -0.9(5)
C29 C210 C211 C21A 0.1(5)
C210 C211 C21A C27A 1.4(4)
C210 C211 C21A C21B 179.0(3)
C27 C27A C21A C211 177.0(3)
C28 C27A C21A C211 -2.0(4)
C27 C27A C21A C21B -0.7(4)
C28 C27A C21A C21B -179.7(3)
C26 C25A C21B N21 -178.0(3)
C25 C25A C21B N21 5.4(4)
C26 C25A C21B C21A 3.1(4)
C25 C25A C21B C21A -173.5(3)
C22 N21 C21B C25A 64.8(3)
C22 N21 C21B C21A -116.4(3)
C211 C21A C21B C25A -179.0(3)
C27A C21A C21B C25A -1.3(4)
C211 C21A C21B N21 2.2(4)
C27A C21A C21B N21 179.8(3)
N21 C22 C222 C223 -84.9(3)
C23 C22 C222 C223 151.2(3)
N21 C22 C222 S221 94.8(3)
C23 C22 C222 S221 -29.1(3)
C225 S221 C222 C223 0.5(2)
C225 S221 C222 C22 -179.3(2)
C22 C222 C223 C224 179.0(3)
S221 C222 C223 C224 -0.8(3)
C22 C222 C223 C226 1.1(5)
S221 C222 C223 C226 -178.7(2)
C222 C223 C224 C225 0.8(4)
C226 C223 C224 C225 178.7(3)
C223 C224 C225 S221 -0.4(4)
C222 S221 C225 C224 -0.1(3)
